data_2104368
loop_
_publ_author_name
'Coles, Simon'
'Davies, David'
'Hursthouse, Michael'
'Ye\,silot, Serkan'
'\,Co\,sut, B\"unyemin'
'K\?il\?i\,c, Adem'

_publ_section_title
;
 Absolute structure determination as a reference for the enantiomeric
 resolution of racemic mixtures of cyclophosphazenes <i>via</i> chiral
 high-performance liquid chromatography
;
_journal_coeditor_code RY5024
_journal_issue 3
_journal_name_full 'Acta Crystallographica Section B'
_journal_page_first 355
_journal_page_last 362
_journal_paper_doi 10.1107/S0108768109006120
_journal_volume 65
_journal_year 2009
_chemical_formula_sum 'C18 H24 N5 O2 P3 S2'
_chemical_formula_weight 499.45
_chemical_name_systematic
;
 ?
;
_space_group_IT_number 76
_symmetry_cell_setting tetragonal
_symmetry_space_group_name_Hall 'P 4w'
_symmetry_space_group_name_H-M 'P 41'
_atom_sites_solution_hydrogens geom
_atom_sites_solution_primary direct
_atom_sites_solution_secondary difmap
_audit_creation_method SHELXL-97
_cell_angle_alpha 90.00
_cell_angle_beta 90.00
_cell_angle_gamma 90.00
_cell_formula_units_Z 4
_cell_length_a 11.49120(10)
_cell_length_b 11.49120(10)
_cell_length_c 16.7890(2)
_cell_measurement_reflns_used 25190
_cell_measurement_temperature 120(2)
_cell_measurement_theta_max 27.48
_cell_measurement_theta_min 2.91
_cell_volume 2216.95(4)
_computing_cell_refinement 'DENZO, COLLECT'
_computing_data_collection 'DENZO (Otwinowski & Minor, 1997) & COLLECT (Hooft, 1998)'
_computing_data_reduction 'DENZO, COLLECT'
_computing_molecular_graphics 'PLATON (Spek, 2003)'
_computing_structure_refinement 'SHELXL-97 (Sheldrick, 1997)'
_computing_structure_solution 'SHELXS-97 (Sheldrick, 1997)'
_diffrn_ambient_temperature 120(2)
_diffrn_detector_area_resol_mean 9.091
_diffrn_measured_fraction_theta_full 0.996
_diffrn_measured_fraction_theta_max 0.996
_diffrn_measurement_device_type 'Bruker-Nonius KappaCCD Area Detector'
_diffrn_measurement_method '\f and \w scans'
_diffrn_radiation_monochromator graphite
_diffrn_radiation_source 'Bruker-Nonius FR591 rotating anode'
_diffrn_radiation_type MoK\a
_diffrn_radiation_wavelength 0.71073
_diffrn_reflns_av_R_equivalents 0.0308
_diffrn_reflns_av_sigmaI/netI 0.0181
_diffrn_reflns_limit_h_max 14
_diffrn_reflns_limit_h_min -14
_diffrn_reflns_limit_k_max 14
_diffrn_reflns_limit_k_min -14
_diffrn_reflns_limit_l_max 21
_diffrn_reflns_limit_l_min -21
_diffrn_reflns_number 41619
_diffrn_reflns_theta_full 27.50
_diffrn_reflns_theta_max 27.50
_diffrn_reflns_theta_min 3.49
_diffrn_standards_decay_% 0
_diffrn_standards_number 0
_exptl_absorpt_coefficient_mu 0.483
_exptl_absorpt_correction_T_max 0.8302
_exptl_absorpt_correction_T_min 0.8118
_exptl_absorpt_correction_type multi-scan
_exptl_absorpt_process_details 'SADABS V2.10 (Sheldrick, G.M., 2003)'
_exptl_crystal_colour colourless
_exptl_crystal_density_diffrn 1.496
_exptl_crystal_density_method 'not measured'
_exptl_crystal_description prism
_exptl_crystal_F_000 1040
_exptl_crystal_size_max 0.45
_exptl_crystal_size_mid 0.45
_exptl_crystal_size_min 0.40
_refine_diff_density_max 0.159
_refine_diff_density_min -0.267
_refine_ls_abs_structure_details 'Flack H D (1983), Acta Cryst. A39, 876-881'
_refine_ls_abs_structure_Flack 0.01(4)
_refine_ls_extinction_method none
_refine_ls_goodness_of_fit_ref 1.039
_refine_ls_hydrogen_treatment mixed
_refine_ls_matrix_type full
_refine_ls_number_parameters 279
_refine_ls_number_reflns 5057
_refine_ls_number_restraints 1
_refine_ls_restrained_S_all 1.039
_refine_ls_R_factor_all 0.0193
_refine_ls_R_factor_gt 0.0188
_refine_ls_shift/su_max 0.028
_refine_ls_shift/su_mean 0.002
_refine_ls_structure_factor_coef Fsqd
_refine_ls_weighting_details 'calc w=1/[\s^2^(Fo^2^)+(0.0283P)^2^+0.4819P] where P=(Fo^2^+2Fc^2^)/3'
_refine_ls_weighting_scheme calc
_refine_ls_wR_factor_gt 0.0491
_refine_ls_wR_factor_ref 0.0494
_reflns_number_gt 4976
_reflns_number_total 5057
_reflns_threshold_expression >2sigma(I)
_cod_data_source_file ry5024.cif
_cod_data_source_block 3a
_cod_depositor_comments
;
The following automatic conversions were performed:
'_symmetry_cell_setting' value 'Tetragonal' changed to 'tetragonal'
according to '/home/saulius/struct/CIF-dictionaries/cif_core.dic'
dictionary named 'cif_core.dic' version 2.4.1 from 2010-06-29.

Automatic conversion script
Id: cif_fix_enum 1527 2010-12-29 10:47:43Z saulius 

The following automatic conversions were performed:

'_symmetry_cell_setting' value 'Tetragonal' changed to 'tetragonal'
according to /home/saulius/struct/CIF-dictionaries/cif_core.dic
dictionary named 'cif_core.dic' version 2.4.1 from 2010-06-29.

Automatic conversion script
Id: cif_fix_values 1715 2011-07-08 13:25:40Z adriana 
;
_cod_original_sg_symbol_H-M P4(1)
_cod_database_code 2104368
_cod_database_fobs_code 2104368

loop_
_symmetry_equiv_pos_as_xyz
'x, y, z'
'-x, -y, z+1/2'
'-y, x, z+1/4'
'y, -x, z+3/4'

loop_
_atom_site_type_symbol
_atom_site_label
_atom_site_fract_x
_atom_site_fract_y
_atom_site_fract_z
_atom_site_U_iso_or_equiv
_atom_site_adp_type
_atom_site_calc_flag
_atom_site_refinement_flags
_atom_site_occupancy
_atom_site_disorder_assembly
_atom_site_disorder_group
C C1 0.82968(12) 0.70919(12) -0.03729(9) 0.0140(3) Uani d . 1 . .
C C2 0.84909(14) 0.70813(13) -0.11901(9) 0.0213(3) Uani d . 1 . .
H H2 0.7906 0.6799 -0.1540 0.026 Uiso calc R 1 . .
C C3 0.95378(15) 0.74816(14) -0.14949(11) 0.0279(4) Uani d . 1 . .
H H3 0.9674 0.7470 -0.2053 0.033 Uiso calc R 1 . .
C C4 1.03848(14) 0.78984(15) -0.09813(13) 0.0323(4) Uani d . 1 . .
H H4 1.1100 0.8180 -0.1190 0.039 Uiso calc R 1 . .
C C5 1.01959(14) 0.79083(14) -0.01660(12) 0.0298(4) Uani d . 1 . .
H H5 1.0786 0.8186 0.0182 0.036 Uiso calc R 1 . .
C C6 0.91472(13) 0.75134(12) 0.01447(10) 0.0204(3) Uani d . 1 . .
H H6 0.9011 0.7530 0.0703 0.024 Uiso calc R 1 . .
C C7 0.83701(13) 0.29119(12) -0.05502(8) 0.0167(3) Uani d . 1 . .
C C8 0.95653(13) 0.29214(13) -0.06857(9) 0.0218(3) Uani d . 1 . .
H H8 0.9924 0.3590 -0.0910 0.026 Uiso calc R 1 . .
C C9 1.02309(14) 0.19564(15) -0.04931(11) 0.0270(3) Uani d . 1 . .
H H9 1.1047 0.1963 -0.0584 0.032 Uiso calc R 1 . .
C C10 0.97048(16) 0.09819(14) -0.01675(10) 0.0286(4) Uani d . 1 . .
H H10 1.0162 0.0321 -0.0034 0.034 Uiso calc R 1 . .
C C11 0.85125(15) 0.09674(14) -0.00354(10) 0.0274(3) Uani d . 1 . .
H H11 0.8157 0.0295 0.0187 0.033 Uiso calc R 1 . .
C C12 0.78345(14) 0.19330(14) -0.02264(9) 0.0226(3) Uani d . 1 . .
H H12 0.7018 0.1924 -0.0137 0.027 Uiso calc R 1 . .
C C13 1.06017(12) 0.55367(13) 0.19484(10) 0.0198(3) Uani d . 1 . .
H H13A 1.0897 0.6045 0.2379 0.024 Uiso calc R 1 . .
H H13B 1.0461 0.6026 0.1473 0.024 Uiso calc R 1 . .
C C14 1.15054(12) 0.46183(13) 0.17538(9) 0.0195(3) Uani d . 1 . .
H H14A 1.1703 0.4185 0.2245 0.023 Uiso calc R 1 . .
H H14B 1.2222 0.5005 0.1561 0.023 Uiso calc R 1 . .
C C15 1.10837(12) 0.37624(13) 0.11235(9) 0.0179(3) Uani d . 1 . .
H H15A 1.0932 0.4178 0.0617 0.021 Uiso calc R 1 . .
H H15B 1.1687 0.3165 0.1025 0.021 Uiso calc R 1 . .
C C16 0.48367(12) 0.21635(12) 0.14389(9) 0.0162(3) Uani d . 1 . .
H H16A 0.4673 0.1319 0.1401 0.019 Uiso calc R 1 . .
H H16B 0.4578 0.2534 0.0937 0.019 Uiso calc R 1 . .
C C17 0.41647(12) 0.26789(12) 0.21348(9) 0.0164(3) Uani d . 1 . .
H H17A 0.4364 0.2249 0.2627 0.020 Uiso calc R 1 . .
H H17B 0.3320 0.2584 0.2039 0.020 Uiso calc R 1 . .
C C18 0.44380(12) 0.39665(12) 0.22502(9) 0.0163(3) Uani d . 1 . .
H H18A 0.4192 0.4411 0.1774 0.020 Uiso calc R 1 . .
H H18B 0.4006 0.4270 0.2716 0.020 Uiso calc R 1 . .
N N1 0.86791(10) 0.48911(10) 0.07770(7) 0.0130(2) Uani d . 1 . .
N N2 0.78575(10) 0.35315(10) 0.19822(7) 0.0135(2) Uani d . 1 . .
N N3 0.63816(10) 0.43377(10) 0.08397(7) 0.0144(2) Uani d . 1 . .
N N4 0.99934(10) 0.31974(10) 0.14119(7) 0.0143(2) Uani d D 1 . .
N N5 0.57020(10) 0.41122(10) 0.23778(7) 0.0133(2) Uani d D 1 . .
O O1 0.95170(8) 0.49992(9) 0.21982(6) 0.0155(2) Uani d . 1 . .
O O2 0.60888(8) 0.23459(8) 0.15424(6) 0.01375(19) Uani d . 1 . .
P P1 0.74443(3) 0.48918(3) 0.03601(2) 0.01101(7) Uani d . 1 . .
P P2 0.89259(3) 0.41507(3) 0.156756(19) 0.01033(7) Uani d . 1 . .
P P3 0.65592(3) 0.36334(3) 0.166283(19) 0.01027(7) Uani d . 1 . .
S S1 0.69478(3) 0.65851(3) 0.00226(2) 0.01505(7) Uani d . 1 . .
S S2 0.75390(3) 0.41789(3) -0.07875(2) 0.01936(8) Uani d . 1 . .
H H4N 0.9798(15) 0.2640(10) 0.1107(8) 0.016(4) Uiso d D 1 . .
H H5N 0.5911(16) 0.4761(8) 0.2574(11) 0.027(5) Uiso d D 1 . .

loop_
_atom_site_aniso_label
_atom_site_aniso_U_11
_atom_site_aniso_U_22
_atom_site_aniso_U_33
_atom_site_aniso_U_12
_atom_site_aniso_U_13
_atom_site_aniso_U_23
C1 0.0146(6) 0.0114(6) 0.0160(6) 0.0026(5) 0.0010(5) 0.0026(5)
C2 0.0246(8) 0.0206(7) 0.0188(7) 0.0014(6) 0.0034(6) 0.0022(6)
C3 0.0326(9) 0.0262(8) 0.0248(8) 0.0065(7) 0.0136(7) 0.0063(7)
C4 0.0184(7) 0.0234(8) 0.0552(12) 0.0043(6) 0.0110(8) 0.0163(8)
C5 0.0201(8) 0.0218(8) 0.0475(11) -0.0046(6) -0.0104(7) 0.0089(7)
C6 0.0236(7) 0.0163(7) 0.0213(8) 0.0004(5) -0.0045(6) 0.0023(6)
C7 0.0213(7) 0.0166(7) 0.0123(6) -0.0006(5) 0.0004(5) -0.0044(5)
C8 0.0230(7) 0.0202(7) 0.0222(7) -0.0042(6) 0.0049(6) -0.0068(6)
C9 0.0230(8) 0.0278(9) 0.0301(9) 0.0033(7) 0.0024(7) -0.0095(7)
C10 0.0388(9) 0.0190(7) 0.0280(9) 0.0076(7) -0.0048(7) -0.0062(6)
C11 0.0387(9) 0.0180(7) 0.0256(8) -0.0063(7) 0.0012(7) 0.0008(6)
C12 0.0239(8) 0.0227(8) 0.0212(8) -0.0047(6) 0.0039(6) -0.0036(6)
C13 0.0143(7) 0.0207(7) 0.0243(8) -0.0051(5) -0.0045(6) -0.0030(6)
C14 0.0107(6) 0.0236(7) 0.0241(7) -0.0020(5) -0.0046(6) 0.0033(6)
C15 0.0102(6) 0.0200(7) 0.0235(8) 0.0023(5) 0.0017(5) 0.0020(6)
C16 0.0145(6) 0.0147(6) 0.0193(7) -0.0038(5) -0.0046(5) -0.0006(5)
C17 0.0110(6) 0.0166(6) 0.0217(7) -0.0023(5) -0.0009(5) 0.0016(5)
C18 0.0094(6) 0.0168(7) 0.0226(7) 0.0009(5) 0.0004(5) -0.0017(5)
N1 0.0096(5) 0.0147(5) 0.0146(6) -0.0004(4) -0.0019(4) 0.0025(4)
N2 0.0102(5) 0.0174(5) 0.0128(5) 0.0007(4) -0.0016(4) 0.0029(4)
N3 0.0104(5) 0.0173(6) 0.0155(6) -0.0018(4) -0.0037(4) 0.0043(4)
N4 0.0113(5) 0.0126(5) 0.0189(6) 0.0008(4) -0.0003(4) 0.0003(5)
N5 0.0100(5) 0.0134(5) 0.0164(6) -0.0009(4) -0.0004(4) -0.0040(4)
O1 0.0127(5) 0.0189(5) 0.0150(5) -0.0020(4) -0.0034(4) -0.0043(4)
O2 0.0133(4) 0.0106(4) 0.0173(5) -0.0009(3) 0.0000(4) -0.0024(4)
P1 0.01067(15) 0.01207(15) 0.01030(15) 0.00029(12) -0.00227(12) 0.00081(12)
P2 0.00858(14) 0.01161(15) 0.01080(15) 0.00057(11) -0.00205(12) -0.00041(12)
P3 0.00929(15) 0.01051(15) 0.01102(15) -0.00029(11) -0.00140(12) -0.00001(12)
S1 0.01338(15) 0.01561(16) 0.01615(16) 0.00377(12) 0.00195(13) 0.00466(12)
S2 0.02553(18) 0.02081(17) 0.01174(15) 0.00217(14) -0.00373(13) -0.00313(13)

loop_
_atom_type_symbol
_atom_type_description
_atom_type_scat_dispersion_real
_atom_type_scat_dispersion_imag
_atom_type_scat_source
C C 0.0033 0.0016 'International Tables Vol C Tables 4.2.6.8 and 6.1.1.4'
H H 0.0000 0.0000 'International Tables Vol C Tables 4.2.6.8 and 6.1.1.4'
N N 0.0061 0.0033 'International Tables Vol C Tables 4.2.6.8 and 6.1.1.4'
O O 0.0106 0.0060 'International Tables Vol C Tables 4.2.6.8 and 6.1.1.4'
P P 0.1023 0.0942 'International Tables Vol C Tables 4.2.6.8 and 6.1.1.4'
S S 0.1246 0.1234 'International Tables Vol C Tables 4.2.6.8 and 6.1.1.4'

loop_
_geom_angle_atom_site_label_1
_geom_angle_atom_site_label_2
_geom_angle_atom_site_label_3
_geom_angle_site_symmetry_1
_geom_angle_site_symmetry_3
_geom_angle
_geom_angle_publ_flag
C2 C1 C6 . . 120.37(14) ?
C2 C1 S1 . . 120.26(12) ?
C6 C1 S1 . . 119.36(11) ?
C3 C2 C1 . . 120.05(16) ?
C2 C3 C4 . . 119.65(16) ?
C5 C4 C3 . . 120.49(16) ?
C4 C5 C6 . . 120.27(16) ?
C5 C6 C1 . . 119.16(15) ?
C8 C7 C12 . . 120.40(14) ?
C8 C7 S2 . . 118.99(11) ?
C12 C7 S2 . . 120.61(12) ?
C9 C8 C7 . . 120.01(14) ?
C8 C9 C10 . . 119.89(15) ?
C9 C10 C11 . . 120.24(16) ?
C10 C11 C12 . . 120.37(15) ?
C7 C12 C11 . . 119.08(15) ?
O1 C13 C14 . . 110.73(11) ?
C13 C14 C15 . . 112.40(11) ?
N4 C15 C14 . . 108.82(12) ?
O2 C16 C17 . . 110.61(11) ?
C16 C17 C18 . . 111.77(12) ?
N5 C18 C17 . . 109.32(11) ?
P1 N1 P2 . . 121.71(7) ?
P2 N2 P3 . . 123.18(7) ?
P1 N3 P3 . . 122.37(7) ?
C15 N4 P2 . . 112.53(9) ?
C18 N5 P3 . . 116.37(9) ?
C13 O1 P2 . . 115.76(9) ?
C16 O2 P3 . . 118.88(8) ?
N1 P1 N3 . . 117.58(6) ?
N1 P1 S2 . . 111.09(5) ?
N3 P1 S2 . . 110.34(5) ?
N1 P1 S1 . . 111.25(5) ?
N3 P1 S1 . . 107.29(5) ?
S2 P1 S1 . . 97.35(2) ?
N2 P2 O1 . . 108.32(6) ?
N2 P2 N1 . . 117.81(6) ?
O1 P2 N1 . . 107.54(6) ?
N2 P2 N4 . . 110.19(6) ?
O1 P2 N4 . . 101.13(6) ?
N1 P2 N4 . . 110.47(6) ?
O2 P3 N2 . . 107.08(6) ?
O2 P3 N3 . . 108.37(6) ?
N2 P3 N3 . . 116.38(6) ?
O2 P3 N5 . . 101.56(6) ?
N2 P3 N5 . . 109.88(6) ?
N3 P3 N5 . . 112.38(6) ?
C1 S1 P1 . . 99.58(5) ?
C7 S2 P1 . . 98.12(5) ?

loop_
_geom_bond_atom_site_label_1
_geom_bond_atom_site_label_2
_geom_bond_site_symmetry_2
_geom_bond_distance
_geom_bond_publ_flag
C1 C2 . 1.390(2) ?
C1 C6 . 1.395(2) ?
C1 S1 . 1.7841(14) ?
C2 C3 . 1.386(2) ?
C3 C4 . 1.386(3) ?
C4 C5 . 1.386(3) ?
C5 C6 . 1.389(2) ?
C7 C8 . 1.392(2) ?
C7 C12 . 1.393(2) ?
C7 S2 . 1.7861(15) ?
C8 C9 . 1.385(2) ?
C9 C10 . 1.385(3) ?
C10 C11 . 1.388(3) ?
C11 C12 . 1.393(2) ?
C13 O1 . 1.4529(17) ?
C13 C14 . 1.516(2) ?
C14 C15 . 1.524(2) ?
C15 N4 . 1.4919(17) ?
C16 O2 . 1.4643(16) ?
C16 C17 . 1.521(2) ?
C17 C18 . 1.5249(19) ?
C18 N5 . 1.4777(17) ?
N1 P1 . 1.5821(11) ?
N1 P2 . 1.6019(12) ?
N2 P2 . 1.5805(12) ?
N2 P3 . 1.5896(11) ?
N3 P1 . 1.5954(12) ?
N3 P3 . 1.6144(12) ?
N4 P2 . 1.6653(12) ?
N5 P3 . 1.6474(12) ?
O1 P2 . 1.5916(10) ?
O2 P3 . 1.5881(9) ?
P1 S2 . 2.0964(5) ?
P1 S1 . 2.1054(5) ?
